data_4340785
loop_
_publ_author_name
'Kalita, Alok Ch'
'Gogoi, Nayanmoni'
'Jangir, Ritambhara'
'Kuppuswamy, Subramaniam'
'Walawalkar, Mrinalini G.'
'Murugavel, Ramaswamy'

_publ_section_title
;
 Ab initio chemical synthesis of designer metal phosphate frameworks at
 ambient conditions.
;
_journal_issue 17
_journal_name_full 'Inorganic chemistry'
_journal_page_first 8959
_journal_page_last 8969
_journal_paper_doi 10.1021/ic500810d
_journal_volume 53
_journal_year 2014
_chemical_formula_moiety 'C72 H84 N12 O16 P4 Zn4'
_chemical_formula_sum 'C72 H84 N12 O16 P4 Zn4'
_chemical_formula_weight 1758.87
_chemical_name_systematic
;
 ?
;
_space_group_IT_number 126
_symmetry_cell_setting tetragonal
_symmetry_space_group_name_Hall '-P 4a 2bc'
_symmetry_space_group_name_H-M 'P 4/n n c :2'
_atom_sites_solution_hydrogens geom
_atom_sites_solution_primary direct
_atom_sites_solution_secondary difmap
_audit_creation_method SHELXL-97
_cell_angle_alpha 90.00
_cell_angle_beta 90.00
_cell_angle_gamma 90.00
_cell_formula_units_Z 4
_cell_length_a 17.9799(15)
_cell_length_b 17.9799(15)
_cell_length_c 30.999(3)
_cell_measurement_reflns_used 15710
_cell_measurement_temperature 93(2)
_cell_measurement_theta_max 32.90
_cell_measurement_theta_min 2.60
_cell_volume 10021.3(15)
_computing_molecular_graphics 'SHELXTL (Sheldrick, 1997)'
_computing_publication_material 'SHELXTL (Sheldrick, 1997)'
_computing_structure_refinement 'SHELXL-97 (Sheldrick, 1997)'
_diffrn_ambient_temperature 93(2)
_diffrn_detector_area_resol_mean 7.111
_diffrn_measured_fraction_theta_full 0.996
_diffrn_measured_fraction_theta_max 0.997
_diffrn_measurement_device_type 'Rigaku Saturn724+'
_diffrn_measurement_method \w
_diffrn_radiation_monochromator graphite
_diffrn_radiation_source 'fine-focus sealed tube'
_diffrn_radiation_type MoK\a
_diffrn_radiation_wavelength 0.71075
_diffrn_reflns_av_R_equivalents 0.0494
_diffrn_reflns_av_sigmaI/netI 0.0491
_diffrn_reflns_limit_h_max 19
_diffrn_reflns_limit_h_min -23
_diffrn_reflns_limit_k_max 16
_diffrn_reflns_limit_k_min -22
_diffrn_reflns_limit_l_max 24
_diffrn_reflns_limit_l_min -40
_diffrn_reflns_number 36982
_diffrn_reflns_theta_full 25.50
_diffrn_reflns_theta_max 27.48
_diffrn_reflns_theta_min 3.08
_exptl_absorpt_coefficient_mu 1.066
_exptl_absorpt_correction_T_max 0.9687
_exptl_absorpt_correction_T_min 0.8651
_exptl_absorpt_correction_type multi-scan
_exptl_absorpt_process_details multi-scan
_exptl_crystal_colour pink
_exptl_crystal_density_diffrn 1.166
_exptl_crystal_density_method 'not measured'
_exptl_crystal_description needle
_exptl_crystal_F_000 3632
_exptl_crystal_size_max 0.14
_exptl_crystal_size_mid 0.04
_exptl_crystal_size_min 0.03
_platon_squeeze_details
;
;
_refine_diff_density_max 1.210
_refine_diff_density_min -0.823
_refine_diff_density_rms 0.090
_refine_ls_extinction_method none
_refine_ls_goodness_of_fit_ref 1.114
_refine_ls_hydrogen_treatment constr
_refine_ls_matrix_type full
_refine_ls_number_parameters 272
_refine_ls_number_reflns 5750
_refine_ls_number_restraints 18
_refine_ls_restrained_S_all 1.112
_refine_ls_R_factor_all 0.1019
_refine_ls_R_factor_gt 0.0674
_refine_ls_shift/su_max 0.001
_refine_ls_shift/su_mean 0.000
_refine_ls_structure_factor_coef Fsqd
_refine_ls_weighting_details 'calc w=1/[\s^2^(Fo^2^)+(0.1056P)^2^+5.5054P] where P=(Fo^2^+2Fc^2^)/3'
_refine_ls_weighting_scheme calc
_refine_ls_wR_factor_gt 0.1883
_refine_ls_wR_factor_ref 0.2167
_reflns_number_gt 3712
_reflns_number_total 5750
_reflns_threshold_expression >2sigma(I)
_cod_data_source_file ic500810d_si_002.cif
_cod_data_source_block 8_shelxl
_cod_depositor_comments 'Adding full bibliography for 4340781--4340786.cif.'
_cod_original_sg_symbol_H-M 'P 4/n n c'
_cod_database_code 4340785

loop_
_symmetry_equiv_pos_as_xyz
'x, y, z'
'-y+1/2, x, z'
'-x+1/2, -y+1/2, z'
'y, -x+1/2, z'
'-x, y+1/2, z+1/2'
'y+1/2, x+1/2, z+1/2'
'x+1/2, -y, z+1/2'
'-y, -x, z+1/2'
'-x, -y, -z'
'y-1/2, -x, -z'
'x-1/2, y-1/2, -z'
'-y, x-1/2, -z'
'x, -y-1/2, -z-1/2'
'-y-1/2, -x-1/2, -z-1/2'
'-x-1/2, y, -z-1/2'
'y, x, -z-1/2'

loop_
_atom_site_label
_atom_site_type_symbol
_atom_site_fract_x
_atom_site_fract_y
_atom_site_fract_z
_atom_site_U_iso_or_equiv
_atom_site_adp_type
_atom_site_occupancy
_atom_site_symmetry_multiplicity
_atom_site_calc_flag
_atom_site_refinement_flags
_atom_site_disorder_assembly
_atom_site_disorder_group
Zn1 Zn 0.83536(2) 0.16717(2) 0.701496(13) 0.03034(19) Uani 1 1 d . . .
P1 P 0.65835(6) 0.15366(6) 0.70021(3) 0.0322(3) Uani 1 1 d . . .
O1 O 0.73716(16) 0.12577(17) 0.69695(8) 0.0454(7) Uani 1 1 d . . .
O2 O 0.64878(18) 0.23130(15) 0.68448(9) 0.0507(8) Uani 1 1 d . . .
O3 O 0.62510(16) 0.13796(16) 0.74382(9) 0.0446(7) Uani 1 1 d . . .
O4 O 0.61165(16) 0.10087(14) 0.66793(9) 0.0424(7) Uani 1 1 d . . .
N1 N 0.88687(18) 0.11903(18) 0.65022(10) 0.0377(8) Uani 1 1 d . . .
N2 N 1.0176(2) 0.0715(2) 0.51102(11) 0.0454(8) Uani 1 1 d . . .
N3 N 1.04339(19) 0.04332(19) 0.47386(10) 0.0432(8) Uani 1 1 d . . .
C1 C 0.8800(2) 0.0465(2) 0.64202(13) 0.0442(10) Uani 1 1 d . . .
H1 H 0.8541 0.0161 0.6621 0.053 Uiso 1 1 calc R . .
C2 C 0.9093(3) 0.0137(2) 0.60531(14) 0.0479(11) Uani 1 1 d . . .
H2 H 0.9042 -0.0382 0.6005 0.058 Uiso 1 1 calc R . .
C3 C 0.9459(2) 0.0582(2) 0.57582(12) 0.0381(9) Uani 1 1 d . . .
C4 C 0.9533(2) 0.1333(2) 0.58426(13) 0.0445(10) Uani 1 1 d . . .
H4 H 0.9785 0.1649 0.5645 0.053 Uiso 1 1 calc R . .
C5 C 0.9233(2) 0.1615(2) 0.62188(13) 0.0448(10) Uani 1 1 d . . .
H5 H 0.9288 0.2130 0.6278 0.054 Uiso 1 1 calc R . .
C6 C 0.9757(2) 0.0265(2) 0.53514(13) 0.0378(9) Uani 1 1 d . . .
C7 C 0.5741(2) 0.1251(2) 0.63129(13) 0.0439(10) Uani 1 1 d . A .
C8 C 0.5006(2) 0.1459(2) 0.63569(14) 0.0455(10) Uani 1 1 d . . .
C9 C 0.4634(3) 0.1679(3) 0.59835(17) 0.0553(12) Uani 1 1 d . A .
H9 H 0.4127 0.1823 0.6002 0.066 Uiso 1 1 calc R . .
C10 C 0.4983(3) 0.1694(3) 0.55885(16) 0.0541(12) Uani 1 1 d . . .
H10 H 0.4718 0.1836 0.5337 0.065 Uiso 1 1 calc R A .
C11 C 0.5719(3) 0.1501(3) 0.55632(14) 0.0499(11) Uani 1 1 d . A .
H11 H 0.5961 0.1533 0.5291 0.060 Uiso 1 1 calc R . .
C12 C 0.6126(2) 0.1262(3) 0.59183(13) 0.0454(10) Uani 1 1 d . . .
C13 C 0.4590(7) 0.1449(6) 0.6802(8) 0.0496(18) Uani 0.744(11) 1 d PD A 1
H13A H 0.4963 0.1546 0.7035 0.060 Uiso 0.744(11) 1 calc PR A 1
C14 C 0.4284(7) 0.0650(5) 0.6861(3) 0.071(3) Uani 0.744(11) 1 d PD A 1
H14A H 0.4019 0.0616 0.7136 0.106 Uiso 0.744(11) 1 calc PR A 1
H14B H 0.4697 0.0295 0.6859 0.106 Uiso 0.744(11) 1 calc PR A 1
H14C H 0.3941 0.0534 0.6624 0.106 Uiso 0.744(11) 1 calc PR A 1
C15 C 0.3974(6) 0.2021(4) 0.6840(3) 0.085(3) Uani 0.744(11) 1 d PD A 1
H15A H 0.3736 0.1975 0.7124 0.127 Uiso 0.744(11) 1 calc PR A 1
H15B H 0.3604 0.1936 0.6613 0.127 Uiso 0.744(11) 1 calc PR A 1
H15C H 0.4184 0.2521 0.6809 0.127 Uiso 0.744(11) 1 calc PR A 1
C13A C 0.472(2) 0.135(2) 0.677(2) 0.0496(18) Uani 0.256(11) 1 d PD A 2
H13B H 0.5117 0.1107 0.6943 0.060 Uiso 0.256(11) 1 calc PR A 2
C14A C 0.405(2) 0.0823(17) 0.6761(11) 0.071(3) Uani 0.256(11) 1 d PD A 2
H14D H 0.4173 0.0380 0.6592 0.106 Uiso 0.256(11) 1 calc PR A 2
H14E H 0.3621 0.1075 0.6629 0.106 Uiso 0.256(11) 1 calc PR A 2
H14F H 0.3922 0.0675 0.7056 0.106 Uiso 0.256(11) 1 calc PR A 2
C15A C 0.4511(17) 0.2069(13) 0.7005(10) 0.085(3) Uani 0.256(11) 1 d PD A 2
H15D H 0.4886 0.2179 0.7226 0.127 Uiso 0.256(11) 1 calc PR A 2
H15E H 0.4024 0.2007 0.7143 0.127 Uiso 0.256(11) 1 calc PR A 2
H15F H 0.4488 0.2481 0.6799 0.127 Uiso 0.256(11) 1 calc PR A 2
C16 C 0.6895(17) 0.0908(7) 0.5904(7) 0.052(3) Uani 0.536(6) 1 d PD A 1
H16A H 0.7199 0.1141 0.6138 0.062 Uiso 0.536(6) 1 calc PR A 1
C17 C 0.6900(5) 0.0064(5) 0.5980(3) 0.067(2) Uani 0.536(6) 1 d PD A 1
H17A H 0.7414 -0.0111 0.6003 0.081 Uiso 0.536(6) 1 calc PR A 1
H17B H 0.6654 -0.0186 0.5739 0.081 Uiso 0.536(6) 1 calc PR A 1
H17C H 0.6634 -0.0049 0.6248 0.081 Uiso 0.536(6) 1 calc PR A 1
C18 C 0.7281(6) 0.1077(7) 0.5476(3) 0.065(2) Uani 0.536(6) 1 d PD A 1
H18A H 0.7345 0.1615 0.5445 0.079 Uiso 0.536(6) 1 calc PR A 1
H18B H 0.6977 0.0888 0.5237 0.079 Uiso 0.536(6) 1 calc PR A 1
H18C H 0.7770 0.0834 0.5470 0.079 Uiso 0.536(6) 1 calc PR A 1
C16A C 0.696(2) 0.1154(9) 0.5867(9) 0.052(3) Uani 0.464(6) 1 d PD A 2
H16B H 0.7149 0.0953 0.6147 0.062 Uiso 0.464(6) 1 calc PR A 2
C17A C 0.7127(7) 0.0563(8) 0.5524(4) 0.067(2) Uani 0.464(6) 1 d PD A 2
H17D H 0.7662 0.0458 0.5520 0.081 Uiso 0.464(6) 1 calc PR A 2
H17E H 0.6971 0.0745 0.5241 0.081 Uiso 0.464(6) 1 calc PR A 2
H17F H 0.6855 0.0106 0.5593 0.081 Uiso 0.464(6) 1 calc PR A 2
C18A C 0.7392(6) 0.1871(7) 0.5781(3) 0.065(2) Uani 0.464(6) 1 d PD A 2
H18D H 0.7925 0.1760 0.5764 0.079 Uiso 0.464(6) 1 calc PR A 2
H18E H 0.7302 0.2223 0.6016 0.079 Uiso 0.464(6) 1 calc PR A 2
H18F H 0.7226 0.2089 0.5508 0.079 Uiso 0.464(6) 1 calc PR A 2

loop_
_atom_site_aniso_label
_atom_site_aniso_U_11
_atom_site_aniso_U_22
_atom_site_aniso_U_33
_atom_site_aniso_U_23
_atom_site_aniso_U_13
_atom_site_aniso_U_12
Zn1 0.0371(3) 0.0331(3) 0.0209(3) -0.00158(16) 0.00439(16) 0.00146(16)
P1 0.0402(6) 0.0356(5) 0.0207(5) -0.0005(4) -0.0012(4) -0.0086(4)
O1 0.0457(16) 0.0556(18) 0.0347(15) -0.0130(13) 0.0002(12) -0.0089(13)
O2 0.079(2) 0.0345(15) 0.0385(16) 0.0026(13) -0.0199(15) -0.0073(14)
O3 0.0468(16) 0.0575(17) 0.0294(14) 0.0015(13) 0.0026(12) -0.0163(15)
O4 0.0561(17) 0.0400(15) 0.0310(14) -0.0037(12) -0.0048(13) -0.0142(13)
N1 0.0405(17) 0.0468(19) 0.0257(16) -0.0033(14) 0.0070(14) 0.0035(15)
N2 0.055(2) 0.049(2) 0.0319(17) -0.0005(16) 0.0109(16) 0.0063(17)
N3 0.055(2) 0.047(2) 0.0268(16) -0.0012(15) 0.0084(15) 0.0178(16)
C1 0.059(3) 0.036(2) 0.037(2) 0.0016(18) 0.0110(19) 0.0040(18)
C2 0.062(3) 0.043(2) 0.039(2) -0.0063(19) 0.017(2) 0.005(2)
C3 0.041(2) 0.044(2) 0.0295(18) -0.0008(17) 0.0038(16) 0.0125(17)
C4 0.055(2) 0.048(2) 0.031(2) -0.0002(18) 0.0114(18) 0.0054(19)
C5 0.055(3) 0.046(2) 0.033(2) -0.0046(18) 0.0112(19) 0.0016(19)
C6 0.042(2) 0.041(2) 0.0303(19) 0.0045(17) 0.0034(17) 0.0122(17)
C7 0.052(2) 0.047(2) 0.033(2) -0.0004(18) -0.0120(19) -0.015(2)
C8 0.041(2) 0.053(2) 0.042(2) -0.012(2) 0.0001(19) -0.0143(19)
C9 0.040(2) 0.057(3) 0.069(3) -0.009(2) -0.010(2) -0.009(2)
C10 0.063(3) 0.058(3) 0.041(2) 0.000(2) -0.021(2) -0.008(2)
C11 0.055(3) 0.060(3) 0.035(2) -0.001(2) -0.008(2) -0.013(2)
C12 0.048(2) 0.059(3) 0.0291(19) -0.0040(19) -0.0088(18) -0.008(2)
C13 0.038(5) 0.059(4) 0.052(5) -0.018(4) 0.012(5) -0.010(4)
C14 0.094(8) 0.061(5) 0.057(6) 0.010(4) 0.015(5) -0.012(5)
C15 0.088(6) 0.061(4) 0.106(7) -0.016(4) 0.034(6) 0.000(5)
C13A 0.038(5) 0.059(4) 0.052(5) -0.018(4) 0.012(5) -0.010(4)
C14A 0.094(8) 0.061(5) 0.057(6) 0.010(4) 0.015(5) -0.012(5)
C15A 0.088(6) 0.061(4) 0.106(7) -0.016(4) 0.034(6) 0.000(5)
C16 0.049(6) 0.071(8) 0.034(4) -0.007(8) -0.001(3) -0.005(9)
C17 0.052(4) 0.094(6) 0.056(4) -0.021(4) -0.011(3) 0.003(4)
C18 0.061(4) 0.095(6) 0.040(4) 0.002(4) 0.001(3) -0.022(4)
C16A 0.049(6) 0.071(8) 0.034(4) -0.007(8) -0.001(3) -0.005(9)
C17A 0.052(4) 0.094(6) 0.056(4) -0.021(4) -0.011(3) 0.003(4)
C18A 0.061(4) 0.095(6) 0.040(4) 0.002(4) 0.001(3) -0.022(4)

loop_
_atom_type_symbol
_atom_type_description
_atom_type_scat_dispersion_real
_atom_type_scat_dispersion_imag
_atom_type_scat_source
C C 0.0033 0.0016 'International Tables Vol C Tables 4.2.6.8 and 6.1.1.4'
H H 0.0000 0.0000 'International Tables Vol C Tables 4.2.6.8 and 6.1.1.4'
N N 0.0061 0.0033 'International Tables Vol C Tables 4.2.6.8 and 6.1.1.4'
O O 0.0106 0.0060 'International Tables Vol C Tables 4.2.6.8 and 6.1.1.4'
P P 0.1023 0.0942 'International Tables Vol C Tables 4.2.6.8 and 6.1.1.4'
Zn Zn 0.2839 1.4301 'International Tables Vol C Tables 4.2.6.8 and 6.1.1.4'

loop_
_geom_angle_atom_site_label_1
_geom_angle_atom_site_label_2
_geom_angle_atom_site_label_3
_geom_angle
_geom_angle_site_symmetry_1
_geom_angle_site_symmetry_3
O3 Zn1 O1 107.48(12) 15_757 .
O3 Zn1 O2 116.70(13) 15_757 3_655
O1 Zn1 O2 118.97(14) . 3_655
O3 Zn1 N1 114.01(13) 15_757 .
O1 Zn1 N1 101.32(12) . .
O2 Zn1 N1 97.02(12) 3_655 .
O2 P1 O3 115.10(18) . .
O2 P1 O1 113.51(19) . .
O3 P1 O1 111.81(16) . .
O2 P1 O4 106.73(15) . .
O3 P1 O4 103.88(16) . .
O1 P1 O4 104.59(15) . .
P1 O1 Zn1 136.93(19) . .
P1 O2 Zn1 141.60(18) . 3_655
P1 O3 Zn1 126.68(18) . 15_757
C7 O4 P1 125.0(2) . .
C1 N1 C5 118.6(3) . .
C1 N1 Zn1 121.5(3) . .
C5 N1 Zn1 119.6(3) . .
C6 N2 N3 116.6(3) . .
C6 N3 N2 116.5(3) 9_756 .
N1 C1 C2 122.5(4) . .
C3 C2 C1 118.7(4) . .
C2 C3 C4 119.0(4) . .
C2 C3 C6 120.8(4) . .
C4 C3 C6 120.1(3) . .
C5 C4 C3 118.8(4) . .
N1 C5 C4 122.5(4) . .
N3 C6 N2 126.9(4) 9_756 .
N3 C6 C3 116.6(3) 9_756 .
N2 C6 C3 116.6(4) . .
C8 C7 O4 117.9(4) . .
C8 C7 C12 123.6(4) . .
O4 C7 C12 118.5(4) . .
C7 C8 C13A 114(3) . .
C7 C8 C9 117.0(4) . .
C13A C8 C9 129(3) . .
C7 C8 C13 122.7(8) . .
C13A C8 C13 10(3) . .
C9 C8 C13 120.3(8) . .
C10 C9 C8 121.7(4) . .
C11 C10 C9 119.1(4) . .
C10 C11 C12 122.8(4) . .
C11 C12 C7 115.7(4) . .
C11 C12 C16 125.7(9) . .
C7 C12 C16 117.8(9) . .
C11 C12 C16A 118.4(12) . .
C7 C12 C16A 125.1(12) . .
C16 C12 C16A 17.9(8) . .
C15 C13 C14 111.1(7) . .
C15 C13 C8 114.2(15) . .
C14 C13 C8 106.5(8) . .
C8 C13A C15A 115(4) . .
C8 C13A C14A 111(4) . .
C15A C13A C14A 109.7(19) . .
C12 C16 C18 110.8(19) . .
C12 C16 C17 114.4(14) . .
C18 C16 C17 109.2(11) . .
C12 C16A C18A 114.2(18) . .
C12 C16A C17A 111(2) . .
C18A C16A C17A 111.6(13) . .

loop_
_geom_bond_atom_site_label_1
_geom_bond_atom_site_label_2
_geom_bond_distance
_geom_bond_site_symmetry_2
Zn1 O3 1.912(3) 15_757
Zn1 O1 1.921(3) .
Zn1 O2 1.921(3) 3_655
Zn1 N1 2.033(3) .
P1 O2 1.489(3) .
P1 O3 1.505(3) .
P1 O1 1.507(3) .
P1 O4 1.615(3) .
O2 Zn1 1.921(3) 3_655
O3 Zn1 1.912(3) 15_757
O4 C7 1.391(5) .
N1 C1 1.335(5) .
N1 C5 1.335(5) .
N2 C6 1.334(5) .
N2 N3 1.341(4) .
N3 C6 1.331(5) 9_756
C1 C2 1.385(5) .
C2 C3 1.381(5) .
C3 C4 1.382(6) .
C3 C6 1.484(5) .
C4 C5 1.381(5) .
C6 N3 1.331(5) 9_756
C7 C8 1.381(6) .
C7 C12 1.405(6) .
C8 C13A 1.39(7) .
C8 C9 1.394(6) .
C8 C13 1.568(19) .
C9 C10 1.376(7) .
C10 C11 1.369(7) .
C11 C12 1.390(6) .
C12 C16 1.52(3) .
C12 C16A 1.52(3) .
C13 C15 1.517(12) .
C13 C14 1.549(10) .
C13A C15A 1.527(17) .
C13A C14A 1.542(17) .
C16 C18 1.528(14) .
C16 C17 1.535(14) .
C16A C18A 1.526(15) .
C16A C17A 1.531(15) .

loop_
_platon_squeeze_void_nr
_platon_squeeze_void_average_x
_platon_squeeze_void_average_y
_platon_squeeze_void_average_z
_platon_squeeze_void_volume
_platon_squeeze_void_count_electrons
_platon_squeeze_void_content
1 0.250 0.250 0.250 711 57 ' '
2 0.250 0.250 0.750 24 4 ' '
3 0.750 0.750 0.750 711 57 ' '
4 0.750 0.750 0.250 24 3 ' '
